data_7135050
loop_
_publ_author_name
'Maiti, Sandip'
'Roy, Charles Patriot'
'Kabir, Syed Ramizul'
'Dash, Jyotirmayee'

_publ_section_title
;
 Rh(II)-catalyzed synthesis of furo[2,3-<i>b</i>]indoles from
 3-diazooxindoles and electron-rich arylacetylenes.
;
_journal_issue 94
_journal_name_full 'Chemical communications (Cambridge, England)'
_journal_page_first 18649
_journal_page_last 18652
_journal_paper_doi 10.1039/d5cc04468e
_journal_volume 61
_journal_year 2025
_chemical_formula_moiety 'C24 H19 N O4 S'
_chemical_formula_sum 'C24 H19 N O4 S'
_chemical_formula_weight 417.46
_space_group_crystal_system triclinic
_space_group_IT_number 2
_space_group_name_Hall '-P 1'
_space_group_name_H-M_alt 'P -1'
_atom_sites_solution_hydrogens geom
_audit_creation_date 2025-05-02
_audit_creation_method
;
Olex2 1.5
(compiled 2022.04.07 svn.rca3783a0 for OlexSys, GUI svn.r6498)
;
_audit_update_record
;
2025-05-14 deposited with the CCDC.	2025-10-01 downloaded from the CCDC.
;
_cell_angle_alpha 97.934(5)
_cell_angle_beta 108.308(4)
_cell_angle_gamma 112.348(4)
_cell_formula_units_Z 4
_cell_length_a 11.3303(13)
_cell_length_b 14.1464(16)
_cell_length_c 14.8702(16)
_cell_measurement_reflns_used 9676
_cell_measurement_temperature 150.00
_cell_measurement_theta_max 30.63
_cell_measurement_theta_min 2.73
_cell_volume 2000.8(4)
_computing_cell_refinement 'SAINT V8.38A (Bruker, 2018)'
_computing_data_reduction 'SAINT V8.38A (Bruker, 2018)'
_computing_molecular_graphics 'Olex2 1.5 (Dolomanov et al., 2009)'
_computing_publication_material 'Olex2 1.5 (Dolomanov et al., 2009)'
_computing_structure_refinement 'XL  (Sheldrick, 2008)'
_computing_structure_solution 'SHELXT 2014/5 (Sheldrick, 2014)'
_diffrn_ambient_temperature 150.00
_diffrn_detector_area_resol_mean 5.6
_diffrn_detector_type 'Bruker SMART CCD 6000 area detector'
_diffrn_measured_fraction_theta_full 0.989
_diffrn_measured_fraction_theta_max 0.958
_diffrn_measurement_device 'three-circle diffractometer'
_diffrn_measurement_device_type 'Bruker SMART CCD 6000 area detector'
_diffrn_measurement_method '\w scans'
_diffrn_radiation_type MoK\a
_diffrn_radiation_wavelength 0.71073
_diffrn_reflns_av_R_equivalents 0.0417
_diffrn_reflns_av_unetI/netI 0.0427
_diffrn_reflns_Laue_measured_fraction_full 0.989
_diffrn_reflns_Laue_measured_fraction_max 0.958
_diffrn_reflns_limit_h_max 16
_diffrn_reflns_limit_h_min -16
_diffrn_reflns_limit_k_max 19
_diffrn_reflns_limit_k_min -20
_diffrn_reflns_limit_l_max 21
_diffrn_reflns_limit_l_min -20
_diffrn_reflns_number 58902
_diffrn_reflns_point_group_measured_fraction_full 0.989
_diffrn_reflns_point_group_measured_fraction_max 0.958
_diffrn_reflns_theta_full 25.242
_diffrn_reflns_theta_max 30.766
_diffrn_reflns_theta_min 2.121
_exptl_absorpt_coefficient_mu 0.194
_exptl_absorpt_correction_T_max 0.7461
_exptl_absorpt_correction_T_min 0.6800
_exptl_absorpt_correction_type none
_exptl_absorpt_process_details
;
SADABS-2016/2 (Bruker,2016/2) was used for absorption correction.
wR2(int) was 0.1079 before and 0.0618 after correction.
The Ratio of minimum to maximum transmission is 0.9114.
The \l/2 correction factor is Not present.
;
_exptl_crystal_colour 'clear colourless'
_exptl_crystal_colour_lustre clear
_exptl_crystal_colour_primary colourless
_exptl_crystal_density_diffrn 1.386
_exptl_crystal_description needle
_exptl_crystal_F_000 872
_exptl_crystal_preparation DCM
_exptl_crystal_recrystallization_method 'SLOW EVAPORATION FROM DCM'
_exptl_crystal_size_max 0.2
_exptl_crystal_size_mid 0.15
_exptl_crystal_size_min 0.15
_refine_diff_density_max 0.478
_refine_diff_density_min -0.374
_refine_diff_density_rms 0.059
_refine_ls_extinction_method none
_refine_ls_goodness_of_fit_ref 1.043
_refine_ls_hydrogen_treatment constr
_refine_ls_matrix_type full
_refine_ls_number_parameters 545
_refine_ls_number_reflns 11992
_refine_ls_number_restraints 0
_refine_ls_restrained_S_all 1.043
_refine_ls_R_factor_all 0.0613
_refine_ls_R_factor_gt 0.0462
_refine_ls_shift/su_max 0.001
_refine_ls_shift/su_mean 0.000
_refine_ls_structure_factor_coef Fsqd
_refine_ls_weighting_details 'w=1/[\s^2^(Fo^2^)+(0.0661P)^2^+0.5221P] where P=(Fo^2^+2Fc^2^)/3'
_refine_ls_weighting_scheme calc
_refine_ls_wR_factor_gt 0.1208
_refine_ls_wR_factor_ref 0.1260
_reflns_Friedel_coverage 0.000
_reflns_number_gt 9391
_reflns_number_total 11992
_reflns_threshold_expression 'I > 2\s(I)'
_cod_data_source_file d5cc04468e2.cif
_cod_data_source_block mo_jd060225_0m_a
_cod_depositor_comments 'Adding full bibliography for 7135049--7135050.cif.'
_cod_database_code 7135050
_shelx_shelxl_version_number 2016/6
_shelx_space_group_comment
;
The symmetry employed for this shelxl refinement is uniquely defined
by the following loop, which should always be used as a source of
symmetry information in preference to the above space-group names.
They are only intended as comments.
;
_shelx_estimated_absorpt_t_max 0.972
_shelx_estimated_absorpt_t_min 0.962
_olex2_refinement_description
;
1.a Aromatic/amide H refined with riding coordinates:
 C00D(H00D), C00K(H00K), C00N(H00N), C00O(H00O), C00Q(H00Q), C00U(H00U),
 C00V(H00V), C00W(H00W), C00Y(H00Y), C00Z(H00Z), C010(H010), C013(H013),
 C015(H015), C018(H018), C019(H019), C01A(H01A), C01B(H01L), C01C(H01C),
 C01D(H01M), C01E(H01E), C01F(H01F), C01G(H01N), C01H(H01O), C01I(H01P),
 C01J(H01J), C01L(H01Q)
1.b Idealised Me refined as rotating group:
 C01K(H01B,H01D,H01G), C01M(H01R,H01S,H01T), C01N(H01U,H01V,H01W), C01O(H01H,
 H01I,H01K)
;
_olex2_submission_original_sample_id JD060225
_olex2_submission_special_instructions 'No special instructions were received'

loop_
_space_group_symop_operation_xyz
'x, y, z'
'-x, -y, -z'

loop_
_atom_site_label
_atom_site_type_symbol
_atom_site_fract_x
_atom_site_fract_y
_atom_site_fract_z
_atom_site_U_iso_or_equiv
_atom_site_adp_type
_atom_site_occupancy
_atom_site_site_symmetry_order
_atom_site_calc_flag
_atom_site_refinement_flags_posn
_atom_site_refinement_flags_adp
_atom_site_refinement_flags_occupancy
_atom_site_disorder_assembly
_atom_site_disorder_group
S001 S 1.15315(3) 0.36321(3) 1.05480(2) 0.02196(8) Uani 1 1 d . . . . .
S002 S 0.42082(4) 0.19099(3) 0.56208(3) 0.02492(8) Uani 1 1 d . . . . .
O003 O 0.53429(10) 0.38427(8) 0.47040(7) 0.0237(2) Uani 1 1 d . . . . .
O004 O 0.94116(10) 0.10634(7) 0.97121(7) 0.0244(2) Uani 1 1 d . . . . .
O005 O 1.29119(10) 0.44674(8) 1.11030(7) 0.0276(2) Uani 1 1 d . . . . .
O006 O 0.54929(11) 0.27198(9) 0.63664(8) 0.0340(2) Uani 1 1 d . . . . .
O007 O 0.32123(11) 0.11590(9) 0.58841(8) 0.0313(2) Uani 1 1 d . . . . .
O008 O 1.04024(11) 0.70849(9) 0.39775(9) 0.0339(2) Uani 1 1 d . . . . .
O009 O 1.06089(11) 0.32342(8) 1.10218(8) 0.0284(2) Uani 1 1 d . . . . .
O00A O 0.34571(11) -0.26646(9) 0.88012(9) 0.0388(3) Uani 1 1 d . . . . .
N00B N 0.34045(12) 0.25577(9) 0.50245(9) 0.0236(2) Uani 1 1 d . . . . .
N00C N 1.17060(11) 0.25720(9) 1.00660(9) 0.0233(2) Uani 1 1 d . . . . .
C00D C 0.39070(14) 0.40214(11) 0.33377(10) 0.0244(3) Uani 1 1 d . . . . .
H00D H 0.358038 0.424661 0.277708 0.029 Uiso 1 1 calc R U . . .
C00E C 0.65812(14) 0.50393(11) 0.39308(10) 0.0229(3) Uani 1 1 d . . . . .
C00F C 1.07148(14) 0.39735(10) 0.95262(10) 0.0219(3) Uani 1 1 d . . . . .
C00G C 0.40016(14) 0.32309(11) 0.45188(10) 0.0225(3) Uani 1 1 d . . . . .
C00H C 1.05837(14) 0.10492(11) 0.87284(11) 0.0245(3) Uani 1 1 d . . . . .
C00I C 0.30763(14) 0.32820(11) 0.37213(10) 0.0233(3) Uani 1 1 d . . . . .
C00J C 1.05223(14) 0.15979(11) 0.95147(10) 0.0234(3) Uani 1 1 d . . . . .
C00K C 1.15161(14) 0.46632(11) 0.91324(11) 0.0265(3) Uani 1 1 d . . . . .
H00K H 1.250306 0.496161 0.942247 0.032 Uiso 1 1 calc R U . . .
C00L C 0.52532(14) 0.43340(11) 0.39372(10) 0.0228(3) Uani 1 1 d . . . . .
C00M C 0.45444(14) 0.12471(11) 0.47229(10) 0.0241(3) Uani 1 1 d . . . . .
C00N C 0.08373(15) 0.13854(12) 0.45947(12) 0.0286(3) Uani 1 1 d . . . . .
H00N H 0.099905 0.109418 0.513393 0.034 Uiso 1 1 calc R U . . .
C00O C 0.92707(15) 0.35313(12) 0.91057(11) 0.0280(3) Uani 1 1 d . . . . .
H00O H 0.873095 0.305431 0.937409 0.034 Uiso 1 1 calc R U . . .
C00P C 1.25554(14) 0.26500(11) 0.95003(10) 0.0233(3) Uani 1 1 d . . . . .
C00Q C 0.69711(15) -0.04190(11) 0.97395(11) 0.0268(3) Uani 1 1 d . . . . .
H00Q H 0.759649 0.019718 1.029113 0.032 Uiso 1 1 calc R U . . .
C00R C 0.17111(14) 0.25572(11) 0.36399(11) 0.0242(3) Uani 1 1 d . . . . .
C00S C 0.19334(14) 0.21034(11) 0.44327(10) 0.0234(3) Uani 1 1 d . . . . .
C00T C 1.18905(14) 0.17206(11) 0.86861(10) 0.0239(3) Uani 1 1 d . . . . .
C00U C 0.03562(15) 0.22666(12) 0.29946(12) 0.0301(3) Uani 1 1 d . . . . .
H00U H 0.018351 0.255936 0.245748 0.036 Uiso 1 1 calc R U . . .
C00V C 0.78434(15) 0.51595(13) 0.45987(12) 0.0315(3) Uani 1 1 d . . . . .
H00V H 0.784377 0.476120 0.506334 0.038 Uiso 1 1 calc R U . . .
C00W C 1.44802(15) 0.33517(12) 0.90541(12) 0.0287(3) Uani 1 1 d . . . . .
H00W H 1.536358 0.390251 0.916680 0.034 Uiso 1 1 calc R U . . .
C00X C 0.94080(15) 0.44833(12) 0.78838(11) 0.0276(3) Uani 1 1 d . . . . .
C00Y C 1.25532(15) 0.16217(12) 0.80555(11) 0.0277(3) Uani 1 1 d . . . . .
H00Y H 1.213017 0.100134 0.750674 0.033 Uiso 1 1 calc R U . . .
C00Z C 0.93691(14) 0.00350(11) 0.83644(11) 0.0265(3) Uani 1 1 d . . . . .
H00Z H 0.909563 -0.054641 0.781447 0.032 Uiso 1 1 calc R U . . .
C010 C 1.08496(15) 0.49065(11) 0.83109(11) 0.0286(3) Uani 1 1 d . . . . .
H010 H 1.138820 0.537170 0.803388 0.034 Uiso 1 1 calc R U . . .
C011 C 0.47683(15) -0.19803(11) 0.89174(12) 0.0289(3) Uani 1 1 d . . . . .
C012 C 0.73706(14) -0.06470(11) 0.89725(11) 0.0245(3) Uani 1 1 d . . . . .
C013 C 0.58600(15) 0.16692(13) 0.47004(12) 0.0303(3) Uani 1 1 d . . . . .
H013 H 0.660278 0.229594 0.519837 0.036 Uiso 1 1 calc R U . . .
C014 C 0.91104(14) 0.64221(11) 0.39169(11) 0.0264(3) Uani 1 1 d . . . . .
C015 C 0.90973(15) 0.58475(13) 0.45993(12) 0.0330(3) Uani 1 1 d . . . . .
H015 H 0.994854 0.592583 0.506721 0.040 Uiso 1 1 calc R U . . .
C016 C 0.86867(14) 0.00754(11) 0.89688(11) 0.0247(3) Uani 1 1 d . . . . .
C017 C 0.49905(16) 0.02480(12) 0.32056(11) 0.0284(3) Uani 1 1 d . . . . .
C018 C -0.07414(16) 0.15393(13) 0.31505(13) 0.0346(3) Uani 1 1 d . . . . .
H018 H -0.167114 0.133185 0.271081 0.042 Uiso 1 1 calc R U . . .
C019 C 1.38523(14) 0.34684(11) 0.97034(11) 0.0271(3) Uani 1 1 d . . . . .
H019 H 1.429399 0.408237 1.026121 0.033 Uiso 1 1 calc R U . . .
C01A C 0.56746(15) -0.10754(12) 0.97143(11) 0.0283(3) Uani 1 1 d . . . . .
H01A H 0.541486 -0.090335 1.023960 0.034 Uiso 1 1 calc R U . . .
C01B C -0.05053(16) 0.11096(12) 0.39375(13) 0.0325(3) Uani 1 1 d . . . . .
H01L H -0.127678 0.061797 0.402743 0.039 Uiso 1 1 calc R U . . .
C01C C 1.38420(15) 0.24466(12) 0.82448(12) 0.0293(3) Uani 1 1 d . . . . .
H01C H 1.429527 0.239177 0.781441 0.035 Uiso 1 1 calc R U . . .
C01D C 0.66145(15) 0.56182(12) 0.32440(12) 0.0286(3) Uani 1 1 d . . . . .
H01M H 0.576512 0.554027 0.277389 0.034 Uiso 1 1 calc R U . . .
C01E C 0.51713(16) -0.22441(12) 0.81604(12) 0.0320(3) Uani 1 1 d . . . . .
H01E H 0.456222 -0.287957 0.762585 0.038 Uiso 1 1 calc R U . . .
C01F C 0.86302(15) 0.37949(13) 0.82914(12) 0.0312(3) Uani 1 1 d . . . . .
H01F H 0.764359 0.350181 0.800540 0.037 Uiso 1 1 calc R U . . .
C01G C 0.34579(15) 0.03269(12) 0.40030(12) 0.0305(3) Uani 1 1 d . . . . .
H01N H 0.256534 0.003783 0.402622 0.037 Uiso 1 1 calc R U . . .
C01H C 0.60699(16) 0.11632(13) 0.39431(13) 0.0337(3) Uani 1 1 d . . . . .
H01O H 0.696651 0.144544 0.392603 0.040 Uiso 1 1 calc R U . . .
C01I C 0.36909(16) -0.01650(12) 0.32497(12) 0.0325(3) Uani 1 1 d . . . . .
H01P H 0.294986 -0.079527 0.275514 0.039 Uiso 1 1 calc R U . . .
C01J C 0.64532(15) -0.15828(12) 0.81881(12) 0.0299(3) Uani 1 1 d . . . . .
H01J H 0.671644 -0.176516 0.766785 0.036 Uiso 1 1 calc R U . . .
C01K C 0.87123(18) 0.47594(14) 0.69913(12) 0.0365(4) Uani 1 1 d . . . . .
H01B H 0.922642 0.552461 0.708156 0.055 Uiso 1 1 calc R U . . .
H01D H 0.775424 0.458770 0.690919 0.055 Uiso 1 1 calc R U . . .
H01G H 0.870238 0.434599 0.640069 0.055 Uiso 1 1 calc R U . . .
C01L C 0.78692(15) 0.63066(12) 0.32361(12) 0.0295(3) Uani 1 1 d . . . . .
H01Q H 0.787481 0.669669 0.276488 0.035 Uiso 1 1 calc R U . . .
C01M C 1.04621(17) 0.77568(13) 0.33479(14) 0.0371(4) Uani 1 1 d . . . . .
H01R H 0.989647 0.731785 0.265661 0.056 Uiso 1 1 calc R U . . .
H01S H 1.142991 0.816202 0.343456 0.056 Uiso 1 1 calc R U . . .
H01T H 1.010128 0.825377 0.351869 0.056 Uiso 1 1 calc R U . . .
C01N C 0.52069(19) -0.02741(15) 0.23593(13) 0.0390(4) Uani 1 1 d . . . . .
H01U H 0.522716 0.014748 0.188886 0.058 Uiso 1 1 calc R U . . .
H01V H 0.444230 -0.099771 0.202343 0.058 Uiso 1 1 calc R U . . .
H01W H 0.609210 -0.031215 0.261436 0.058 Uiso 1 1 calc R U . . .
C01O C 0.29573(18) -0.23655(14) 0.95040(15) 0.0437(4) Uani 1 1 d . . . . .
H01H H 0.197373 -0.286472 0.929469 0.066 Uiso 1 1 calc R U . . .
H01I H 0.305537 -0.164003 0.954727 0.066 Uiso 1 1 calc R U . . .
H01K H 0.349852 -0.238585 1.015429 0.066 Uiso 1 1 calc R U . . .

loop_
_atom_site_aniso_label
_atom_site_aniso_U_11
_atom_site_aniso_U_22
_atom_site_aniso_U_33
_atom_site_aniso_U_23
_atom_site_aniso_U_13
_atom_site_aniso_U_12
S001 0.02375(16) 0.02210(16) 0.01884(16) 0.00566(13) 0.00817(12) 0.00953(13)
S002 0.02712(17) 0.02707(17) 0.02232(17) 0.01049(14) 0.01177(13) 0.01132(14)
O003 0.0232(4) 0.0251(5) 0.0241(5) 0.0107(4) 0.0111(4) 0.0096(4)
O004 0.0237(5) 0.0215(5) 0.0278(5) 0.0077(4) 0.0117(4) 0.0087(4)
O005 0.0261(5) 0.0256(5) 0.0226(5) 0.0040(4) 0.0050(4) 0.0081(4)
O006 0.0321(5) 0.0370(6) 0.0242(5) 0.0073(5) 0.0073(4) 0.0110(5)
O007 0.0352(6) 0.0338(6) 0.0324(6) 0.0183(5) 0.0198(5) 0.0151(5)
O008 0.0251(5) 0.0333(6) 0.0425(6) 0.0151(5) 0.0167(5) 0.0084(4)
O009 0.0329(5) 0.0307(5) 0.0255(5) 0.0105(4) 0.0161(4) 0.0137(4)
O00A 0.0319(6) 0.0301(6) 0.0484(7) 0.0033(5) 0.0243(5) 0.0042(5)
N00B 0.0250(5) 0.0228(5) 0.0260(6) 0.0097(5) 0.0139(5) 0.0098(5)
N00C 0.0225(5) 0.0209(5) 0.0258(6) 0.0060(5) 0.0098(5) 0.0092(4)
C00D 0.0252(6) 0.0242(6) 0.0246(7) 0.0088(6) 0.0116(5) 0.0101(5)
C00E 0.0249(6) 0.0221(6) 0.0234(7) 0.0073(5) 0.0119(5) 0.0102(5)
C00F 0.0233(6) 0.0207(6) 0.0204(6) 0.0050(5) 0.0077(5) 0.0099(5)
C00G 0.0243(6) 0.0208(6) 0.0246(7) 0.0073(5) 0.0136(5) 0.0093(5)
C00H 0.0231(6) 0.0232(6) 0.0278(7) 0.0080(6) 0.0099(5) 0.0111(5)
C00I 0.0246(6) 0.0211(6) 0.0255(7) 0.0073(5) 0.0125(5) 0.0096(5)
C00J 0.0226(6) 0.0218(6) 0.0265(7) 0.0091(5) 0.0101(5) 0.0098(5)
C00K 0.0224(6) 0.0251(7) 0.0266(7) 0.0073(6) 0.0073(5) 0.0073(5)
C00L 0.0272(6) 0.0221(6) 0.0224(6) 0.0088(5) 0.0128(5) 0.0112(5)
C00M 0.0258(6) 0.0247(6) 0.0256(7) 0.0119(6) 0.0122(5) 0.0120(5)
C00N 0.0294(7) 0.0258(7) 0.0332(8) 0.0096(6) 0.0171(6) 0.0110(6)
C00O 0.0252(6) 0.0325(7) 0.0282(7) 0.0116(6) 0.0128(6) 0.0122(6)
C00P 0.0232(6) 0.0247(6) 0.0248(7) 0.0095(6) 0.0098(5) 0.0125(5)
C00Q 0.0277(7) 0.0224(6) 0.0290(7) 0.0070(6) 0.0107(6) 0.0106(6)
C00R 0.0249(6) 0.0208(6) 0.0269(7) 0.0051(5) 0.0126(5) 0.0092(5)
C00S 0.0249(6) 0.0215(6) 0.0255(7) 0.0052(5) 0.0130(5) 0.0104(5)
C00T 0.0235(6) 0.0229(6) 0.0266(7) 0.0086(6) 0.0094(5) 0.0120(5)
C00U 0.0267(7) 0.0303(7) 0.0325(8) 0.0110(6) 0.0122(6) 0.0112(6)
C00V 0.0277(7) 0.0372(8) 0.0305(8) 0.0192(7) 0.0119(6) 0.0122(6)
C00W 0.0234(6) 0.0281(7) 0.0350(8) 0.0112(6) 0.0126(6) 0.0108(6)
C00X 0.0344(7) 0.0258(7) 0.0229(7) 0.0065(6) 0.0079(6) 0.0168(6)
C00Y 0.0281(7) 0.0264(7) 0.0293(7) 0.0059(6) 0.0121(6) 0.0134(6)
C00Z 0.0237(6) 0.0232(6) 0.0303(7) 0.0057(6) 0.0100(6) 0.0098(5)
C010 0.0332(7) 0.0224(7) 0.0258(7) 0.0084(6) 0.0108(6) 0.0086(6)
C011 0.0273(7) 0.0228(7) 0.0371(8) 0.0099(6) 0.0162(6) 0.0089(6)
C012 0.0244(6) 0.0211(6) 0.0296(7) 0.0093(6) 0.0111(6) 0.0111(5)
C013 0.0235(6) 0.0317(7) 0.0334(8) 0.0082(6) 0.0100(6) 0.0117(6)
C014 0.0243(6) 0.0236(6) 0.0311(7) 0.0077(6) 0.0140(6) 0.0085(5)
C015 0.0237(7) 0.0399(8) 0.0335(8) 0.0166(7) 0.0094(6) 0.0121(6)
C016 0.0246(6) 0.0192(6) 0.0279(7) 0.0056(5) 0.0088(5) 0.0093(5)
C017 0.0346(7) 0.0323(7) 0.0294(7) 0.0149(6) 0.0155(6) 0.0217(6)
C018 0.0230(7) 0.0345(8) 0.0404(9) 0.0092(7) 0.0116(6) 0.0086(6)
C019 0.0243(6) 0.0240(7) 0.0305(7) 0.0070(6) 0.0093(6) 0.0099(5)
C01A 0.0309(7) 0.0257(7) 0.0317(8) 0.0092(6) 0.0165(6) 0.0125(6)
C01B 0.0271(7) 0.0275(7) 0.0419(9) 0.0091(7) 0.0185(7) 0.0080(6)
C01C 0.0289(7) 0.0314(7) 0.0337(8) 0.0111(6) 0.0165(6) 0.0160(6)
C01D 0.0254(7) 0.0306(7) 0.0338(8) 0.0167(6) 0.0129(6) 0.0133(6)
C01E 0.0314(7) 0.0225(7) 0.0350(8) 0.0012(6) 0.0150(6) 0.0062(6)
C01F 0.0239(7) 0.0380(8) 0.0307(8) 0.0102(7) 0.0083(6) 0.0150(6)
C01G 0.0284(7) 0.0258(7) 0.0364(8) 0.0084(6) 0.0169(6) 0.0085(6)
C01H 0.0266(7) 0.0408(9) 0.0413(9) 0.0153(7) 0.0186(7) 0.0175(7)
C01I 0.0333(8) 0.0277(7) 0.0335(8) 0.0063(6) 0.0146(6) 0.0106(6)
C01J 0.0304(7) 0.0250(7) 0.0345(8) 0.0060(6) 0.0172(6) 0.0102(6)
C01K 0.0436(9) 0.0371(8) 0.0281(8) 0.0121(7) 0.0065(7) 0.0228(7)
C01L 0.0292(7) 0.0299(7) 0.0333(8) 0.0169(6) 0.0151(6) 0.0126(6)
C01M 0.0360(8) 0.0275(8) 0.0501(10) 0.0156(7) 0.0251(8) 0.0090(6)
C01N 0.0468(9) 0.0475(10) 0.0382(9) 0.0165(8) 0.0231(8) 0.0304(8)
C01O 0.0381(9) 0.0351(9) 0.0599(12) 0.0063(8) 0.0318(9) 0.0113(7)

loop_
_atom_type_symbol
_atom_type_description
_atom_type_scat_dispersion_real
_atom_type_scat_dispersion_imag
_atom_type_scat_source
C C 0.0033 0.0016 'International Tables Vol C Tables 4.2.6.8 and 6.1.1.4'
H H 0.0000 0.0000 'International Tables Vol C Tables 4.2.6.8 and 6.1.1.4'
N N 0.0061 0.0033 'International Tables Vol C Tables 4.2.6.8 and 6.1.1.4'
O O 0.0106 0.0060 'International Tables Vol C Tables 4.2.6.8 and 6.1.1.4'
S S 0.1246 0.1234 'International Tables Vol C Tables 4.2.6.8 and 6.1.1.4'

loop_
_geom_angle_atom_site_label_1
_geom_angle_atom_site_label_2
_geom_angle_atom_site_label_3
_geom_angle
_geom_angle_site_symmetry_1
_geom_angle_site_symmetry_3
_geom_angle_publ_flag
O005 S001 N00C 106.05(6) . . ?
O005 S001 C00F 109.24(6) . . ?
O009 S001 O005 120.75(6) . . ?
O009 S001 N00C 104.78(6) . . ?
O009 S001 C00F 109.71(6) . . ?
N00C S001 C00F 105.06(6) . . ?
O006 S002 O007 120.50(7) . . ?
O006 S002 N00B 105.72(6) . . ?
O006 S002 C00M 109.11(7) . . ?
O007 S002 N00B 105.76(6) . . ?
O007 S002 C00M 110.44(7) . . ?
N00B S002 C00M 103.86(6) . . ?
C00G O003 C00L 103.03(10) . . ?
C00J O004 C016 103.47(10) . . ?
C014 O008 C01M 117.19(12) . . ?
C011 O00A C01O 117.15(13) . . ?
C00G N00B S002 120.87(9) . . ?
C00G N00B C00S 103.39(11) . . ?
C00S N00B S002 125.01(9) . . ?
C00J N00C S001 119.86(9) . . ?
C00J N00C C00P 102.72(11) . . ?
C00P N00C S001 121.58(9) . . ?
C00I C00D H00D 126.9 . . ?
C00L C00D H00D 126.9 . . ?
C00L C00D C00I 106.12(12) . . ?
C00V C00E C00L 121.82(12) . . ?
C00V C00E C01D 117.95(12) . . ?
C01D C00E C00L 120.24(12) . . ?
C00K C00F S001 119.66(10) . . ?
C00O C00F S001 119.33(10) . . ?
C00O C00F C00K 120.99(12) . . ?
O003 C00G N00B 130.72(12) . . ?
O003 C00G C00I 114.79(11) . . ?
C00I C00G N00B 114.48(12) . . ?
C00J C00H C00T 106.13(12) . . ?
C00J C00H C00Z 104.96(12) . . ?
C00Z C00H C00T 148.65(14) . . ?
C00D C00I C00R 148.96(13) . . ?
C00G C00I C00D 104.89(12) . . ?
C00G C00I C00R 106.14(12) . . ?
O004 C00J N00C 130.10(13) . . ?
O004 C00J C00H 114.58(12) . . ?
C00H C00J N00C 114.76(12) . . ?
C00F C00K H00K 120.6 . . ?
C010 C00K C00F 118.83(13) . . ?
C010 C00K H00K 120.6 . . ?
O003 C00L C00E 115.56(11) . . ?
C00D C00L O003 111.16(11) . . ?
C00D C00L C00E 133.27(12) . . ?
C013 C00M S002 120.43(11) . . ?
C01G C00M S002 118.70(11) . . ?
C01G C00M C013 120.78(14) . . ?
C00S C00N H00N 121.3 . . ?
C00S C00N C01B 117.40(14) . . ?
C01B C00N H00N 121.3 . . ?
C00F C00O H00O 120.5 . . ?
C01F C00O C00F 119.08(13) . . ?
C01F C00O H00O 120.5 . . ?
C00T C00P N00C 109.81(11) . . ?
C019 C00P N00C 127.73(13) . . ?
C019 C00P C00T 122.42(13) . . ?
C012 C00Q H00Q 119.3 . . ?
C01A C00Q H00Q 119.3 . . ?
C01A C00Q C012 121.40(14) . . ?
C00S C00R C00I 106.54(12) . . ?
C00U C00R C00I 134.21(13) . . ?
C00U C00R C00S 119.24(12) . . ?
C00N C00S N00B 128.48(13) . . ?
C00N C00S C00R 122.05(13) . . ?
C00R C00S N00B 109.35(11) . . ?
C00P C00T C00H 106.45(12) . . ?
C00Y C00T C00H 134.46(14) . . ?
C00Y C00T C00P 119.09(13) . . ?
C00R C00U H00U 120.6 . . ?
C00R C00U C018 118.72(14) . . ?
C018 C00U H00U 120.6 . . ?
C00E C00V H00V 119.3 . . ?
C015 C00V C00E 121.31(13) . . ?
C015 C00V H00V 119.3 . . ?
C019 C00W H00W 119.3 . . ?
C01C C00W H00W 119.3 . . ?
C01C C00W C019 121.45(13) . . ?
C010 C00X C01F 118.81(13) . . ?
C010 C00X C01K 120.10(14) . . ?
C01F C00X C01K 121.08(14) . . ?
C00T C00Y H00Y 120.6 . . ?
C01C C00Y C00T 118.80(14) . . ?
C01C C00Y H00Y 120.6 . . ?
C00H C00Z H00Z 127.0 . . ?
C016 C00Z C00H 106.07(13) . . ?
C016 C00Z H00Z 127.0 . . ?
C00K C010 C00X 121.24(13) . . ?
C00K C010 H010 119.4 . . ?
C00X C010 H010 119.4 . . ?
O00A C011 C01A 124.44(14) . . ?
O00A C011 C01E 115.57(14) . . ?
C01A C011 C01E 119.99(13) . . ?
C00Q C012 C016 121.33(13) . . ?
C00Q C012 C01J 118.14(13) . . ?
C01J C012 C016 120.52(13) . . ?
C00M C013 H013 120.5 . . ?
C01H C013 C00M 119.07(14) . . ?
C01H C013 H013 120.5 . . ?
O008 C014 C015 115.65(13) . . ?
O008 C014 C01L 124.42(13) . . ?
C01L C014 C015 119.93(13) . . ?
C00V C015 C014 119.92(13) . . ?
C00V C015 H015 120.0 . . ?
C014 C015 H015 120.0 . . ?
O004 C016 C012 114.98(12) . . ?
C00Z C016 O004 110.91(12) . . ?
C00Z C016 C012 134.03(14) . . ?
C01H C017 C01N 120.99(14) . . ?
C01I C017 C01H 118.75(14) . . ?
C01I C017 C01N 120.24(15) . . ?
C00U C018 H018 119.3 . . ?
C00U C018 C01B 121.30(14) . . ?
C01B C018 H018 119.3 . . ?
C00P C019 C00W 117.12(14) . . ?
C00P C019 H019 121.4 . . ?
C00W C019 H019 121.4 . . ?
C00Q C01A H01A 120.3 . . ?
C011 C01A C00Q 119.42(14) . . ?
C011 C01A H01A 120.3 . . ?
C00N C01B C018 121.27(13) . . ?
C00N C01B H01L 119.4 . . ?
C018 C01B H01L 119.4 . . ?
C00W C01C H01C 119.5 . . ?
C00Y C01C C00W 121.10(14) . . ?
C00Y C01C H01C 119.5 . . ?
C00E C01D H01M 119.4 . . ?
C01L C01D C00E 121.10(13) . . ?
C01L C01D H01M 119.4 . . ?
C011 C01E H01E 120.0 . . ?
C01J C01E C011 120.08(14) . . ?
C01J C01E H01E 120.0 . . ?
C00O C01F C00X 121.04(13) . . ?
C00O C01F H01F 119.5 . . ?
C00X C01F H01F 119.5 . . ?
C00M C01G H01N 120.4 . . ?
C01I C01G C00M 119.16(14) . . ?
C01I C01G H01N 120.4 . . ?
C013 C01H C017 121.13(14) . . ?
C013 C01H H01O 119.4 . . ?
C017 C01H H01O 119.4 . . ?
C017 C01I H01P 119.5 . . ?
C01G C01I C017 121.10(15) . . ?
C01G C01I H01P 119.5 . . ?
C012 C01J H01J 119.6 . . ?
C01E C01J C012 120.89(14) . . ?
C01E C01J H01J 119.6 . . ?
C00X C01K H01B 109.5 . . ?
C00X C01K H01D 109.5 . . ?
C00X C01K H01G 109.5 . . ?
H01B C01K H01D 109.5 . . ?
H01B C01K H01G 109.5 . . ?
H01D C01K H01G 109.5 . . ?
C014 C01L C01D 119.78(13) . . ?
C014 C01L H01Q 120.1 . . ?
C01D C01L H01Q 120.1 . . ?
O008 C01M H01R 109.5 . . ?
O008 C01M H01S 109.5 . . ?
O008 C01M H01T 109.5 . . ?
H01R C01M H01S 109.5 . . ?
H01R C01M H01T 109.5 . . ?
H01S C01M H01T 109.5 . . ?
C017 C01N H01U 109.5 . . ?
C017 C01N H01V 109.5 . . ?
C017 C01N H01W 109.5 . . ?
H01U C01N H01V 109.5 . . ?
H01U C01N H01W 109.5 . . ?
H01V C01N H01W 109.5 . . ?
O00A C01O H01H 109.5 . . ?
O00A C01O H01I 109.5 . . ?
O00A C01O H01K 109.5 . . ?
H01H C01O H01I 109.5 . . ?
H01H C01O H01K 109.5 . . ?
H01I C01O H01K 109.5 . . ?

loop_
_geom_bond_atom_site_label_1
_geom_bond_atom_site_label_2
_geom_bond_distance
_geom_bond_site_symmetry_2
_geom_bond_publ_flag
S001 O005 1.4276(11) . ?
S001 O009 1.4251(10) . ?
S001 N00C 1.6791(12) . ?
S001 C00F 1.7486(13) . ?
S002 O006 1.4240(11) . ?
S002 O007 1.4268(10) . ?
S002 N00B 1.6754(12) . ?
S002 C00M 1.7471(15) . ?
O003 C00G 1.3437(16) . ?
O003 C00L 1.4119(15) . ?
O004 C00J 1.3458(16) . ?
O004 C016 1.4071(17) . ?
O008 C014 1.3712(16) . ?
O008 C01M 1.4215(19) . ?
O00A C011 1.3686(17) . ?
O00A C01O 1.423(2) . ?
N00B C00G 1.3991(16) . ?
N00B C00S 1.4400(17) . ?
N00C C00J 1.4006(18) . ?
N00C C00P 1.4490(17) . ?
C00D H00D 0.9500 . ?
C00D C00I 1.4349(18) . ?
C00D C00L 1.3567(19) . ?
C00E C00L 1.4592(18) . ?
C00E C00V 1.392(2) . ?
C00E C01D 1.3952(18) . ?
C00F C00K 1.3917(19) . ?
C00F C00O 1.3895(19) . ?
C00G C00I 1.3457(19) . ?
C00H C00J 1.348(2) . ?
C00H C00T 1.4505(18) . ?
C00H C00Z 1.4357(19) . ?
C00I C00R 1.4493(18) . ?
C00K H00K 0.9500 . ?
C00K C010 1.3840(19) . ?
C00M C013 1.3927(19) . ?
C00M C01G 1.387(2) . ?
C00N H00N 0.9500 . ?
C00N C00S 1.3887(18) . ?
C00N C01B 1.390(2) . ?
C00O H00O 0.9500 . ?
C00O C01F 1.382(2) . ?
C00P C00T 1.413(2) . ?
C00P C019 1.3862(19) . ?
C00Q H00Q 0.9500 . ?
C00Q C012 1.394(2) . ?
C00Q C01A 1.3928(19) . ?
C00R C00S 1.4180(19) . ?
C00R C00U 1.390(2) . ?
C00T C00Y 1.396(2) . ?
C00U H00U 0.9500 . ?
C00U C018 1.390(2) . ?
C00V H00V 0.9500 . ?
C00V C015 1.383(2) . ?
C00W H00W 0.9500 . ?
C00W C019 1.394(2) . ?
C00W C01C 1.391(2) . ?
C00X C010 1.389(2) . ?
C00X C01F 1.392(2) . ?
C00X C01K 1.5017(19) . ?
C00Y H00Y 0.9500 . ?
C00Y C01C 1.389(2) . ?
C00Z H00Z 0.9500 . ?
C00Z C016 1.366(2) . ?
C010 H010 0.9500 . ?
C011 C01A 1.384(2) . ?
C011 C01E 1.397(2) . ?
C012 C016 1.4546(18) . ?
C012 C01J 1.400(2) . ?
C013 H013 0.9500 . ?
C013 C01H 1.383(2) . ?
C014 C015 1.385(2) . ?
C014 C01L 1.384(2) . ?
C015 H015 0.9500 . ?
C017 C01H 1.391(2) . ?
C017 C01I 1.390(2) . ?
C017 C01N 1.505(2) . ?
C018 H018 0.9500 . ?
C018 C01B 1.391(2) . ?
C019 H019 0.9500 . ?
C01A H01A 0.9500 . ?
C01B H01L 0.9500 . ?
C01C H01C 0.9500 . ?
C01D H01M 0.9500 . ?
C01D C01L 1.3893(19) . ?
C01E H01E 0.9500 . ?
C01E C01J 1.380(2) . ?
C01F H01F 0.9500 . ?
C01G H01N 0.9500 . ?
C01G C01I 1.385(2) . ?
C01H H01O 0.9500 . ?
C01I H01P 0.9500 . ?
C01J H01J 0.9500 . ?
C01K H01B 0.9800 . ?
C01K H01D 0.9800 . ?
C01K H01G 0.9800 . ?
C01L H01Q 0.9500 . ?
C01M H01R 0.9800 . ?
C01M H01S 0.9800 . ?
C01M H01T 0.9800 . ?
C01N H01U 0.9800 . ?
C01N H01V 0.9800 . ?
C01N H01W 0.9800 . ?
C01O H01H 0.9800 . ?
C01O H01I 0.9800 . ?
C01O H01K 0.9800 . ?

loop_
_geom_torsion_atom_site_label_1
_geom_torsion_atom_site_label_2
_geom_torsion_atom_site_label_3
_geom_torsion_atom_site_label_4
_geom_torsion
_geom_torsion_site_symmetry_1
_geom_torsion_site_symmetry_2
_geom_torsion_site_symmetry_3
_geom_torsion_site_symmetry_4
_geom_torsion_publ_flag
S001 N00C C00J O004 -46.80(18) . . . . ?
S001 N00C C00J C00H 142.38(11) . . . . ?
S001 N00C C00P C00T -140.33(10) . . . . ?
S001 N00C C00P C019 41.85(18) . . . . ?
S001 C00F C00K C010 178.66(11) . . . . ?
S001 C00F C00O C01F -179.30(12) . . . . ?
S002 N00B C00G O003 -31.8(2) . . . . ?
S002 N00B C00G C00I 149.09(11) . . . . ?
S002 N00B C00S C00N 36.8(2) . . . . ?
S002 N00B C00S C00R -147.12(10) . . . . ?
S002 C00M C013 C01H -175.87(11) . . . . ?
S002 C00M C01G C01I 175.76(12) . . . . ?
O003 C00G C00I C00D -0.38(16) . . . . ?
O003 C00G C00I C00R 178.81(11) . . . . ?
O005 S001 N00C C00J 176.91(10) . . . . ?
O005 S001 N00C C00P -52.49(12) . . . . ?
O005 S001 C00F C00K 26.24(13) . . . . ?
O005 S001 C00F C00O -155.22(11) . . . . ?
O006 S002 N00B C00G 61.77(12) . . . . ?
O006 S002 N00B C00S -159.80(11) . . . . ?
O006 S002 C00M C013 -12.75(13) . . . . ?
O006 S002 C00M C01G 170.75(11) . . . . ?
O007 S002 N00B C00G -169.37(11) . . . . ?
O007 S002 N00B C00S -30.94(13) . . . . ?
O007 S002 C00M C013 -147.37(11) . . . . ?
O007 S002 C00M C01G 36.13(13) . . . . ?
O008 C014 C015 C00V 179.82(14) . . . . ?
O008 C014 C01L C01D -179.45(14) . . . . ?
O009 S001 N00C C00J 48.14(12) . . . . ?
O009 S001 N00C C00P 178.75(10) . . . . ?
O009 S001 C00F C00K 160.69(11) . . . . ?
O009 S001 C00F C00O -20.77(14) . . . . ?
O00A C011 C01A C00Q -178.07(13) . . . . ?
O00A C011 C01E C01J 177.47(14) . . . . ?
N00B S002 C00M C013 99.63(12) . . . . ?
N00B S002 C00M C01G -76.86(12) . . . . ?
N00B C00G C00I C00D 178.90(11) . . . . ?
N00B C00G C00I C00R -1.91(16) . . . . ?
N00C S001 C00F C00K -87.16(12) . . . . ?
N00C S001 C00F C00O 91.37(12) . . . . ?
N00C C00P C00T C00H 0.93(14) . . . . ?
N00C C00P C00T C00Y -178.49(11) . . . . ?
N00C C00P C019 C00W 178.79(12) . . . . ?
C00D C00I C00R C00S 178.4(2) . . . . ?
C00D C00I C00R C00U -2.5(4) . . . . ?
C00E C00V C015 C014 -0.9(3) . . . . ?
C00E C01D C01L C014 0.2(2) . . . . ?
C00F S001 N00C C00J -67.46(11) . . . . ?
C00F S001 N00C C00P 63.14(11) . . . . ?
C00F C00K C010 C00X 0.5(2) . . . . ?
C00F C00O C01F C00X 0.7(2) . . . . ?
C00G O003 C00L C00D 0.48(15) . . . . ?
C00G O003 C00L C00E -178.37(12) . . . . ?
C00G N00B C00S C00N -179.08(14) . . . . ?
C00G N00B C00S C00R -2.95(14) . . . . ?
C00G C00I C00R C00S -0.11(15) . . . . ?
C00G C00I C00R C00U 178.98(16) . . . . ?
C00H C00T C00Y C01C -179.79(14) . . . . ?
C00H C00Z C016 O004 -0.65(15) . . . . ?
C00H C00Z C016 C012 175.64(14) . . . . ?
C00I C00D C00L O003 -0.71(16) . . . . ?
C00I C00D C00L C00E 177.86(15) . . . . ?
C00I C00R C00S N00B 1.96(15) . . . . ?
C00I C00R C00S C00N 178.38(13) . . . . ?
C00I C00R C00U C018 -178.82(15) . . . . ?
C00J O004 C016 C00Z 0.70(14) . . . . ?
C00J O004 C016 C012 -176.35(11) . . . . ?
C00J N00C C00P C00T -2.79(13) . . . . ?
C00J N00C C00P C019 179.40(13) . . . . ?
C00J C00H C00T C00P 1.41(14) . . . . ?
C00J C00H C00T C00Y -179.30(15) . . . . ?
C00J C00H C00Z C016 0.33(15) . . . . ?
C00K C00F C00O C01F -0.8(2) . . . . ?
C00L O003 C00G N00B -179.17(14) . . . . ?
C00L O003 C00G C00I -0.04(15) . . . . ?
C00L C00D C00I C00G 0.65(15) . . . . ?
C00L C00D C00I C00R -177.8(2) . . . . ?
C00L C00E C00V C015 -178.62(15) . . . . ?
C00L C00E C01D C01L 178.98(14) . . . . ?
C00M S002 N00B C00G -53.05(12) . . . . ?
C00M S002 N00B C00S 85.38(12) . . . . ?
C00M C013 C01H C017 0.3(2) . . . . ?
C00M C01G C01I C017 0.0(2) . . . . ?
C00O C00F C00K C010 0.1(2) . . . . ?
C00P N00C C00J O004 174.73(13) . . . . ?
C00P N00C C00J C00H 3.92(14) . . . . ?
C00P C00T C00Y C01C -0.6(2) . . . . ?
C00Q C012 C016 O004 -8.12(18) . . . . ?
C00Q C012 C016 C00Z 175.70(15) . . . . ?
C00Q C012 C01J C01E 1.9(2) . . . . ?
C00R C00U C018 C01B 0.4(2) . . . . ?
C00S N00B C00G O003 -177.82(14) . . . . ?
C00S N00B C00G C00I 3.04(16) . . . . ?
C00S C00N C01B C018 -0.2(2) . . . . ?
C00S C00R C00U C018 0.2(2) . . . . ?
C00T C00H C00J O004 -175.74(11) . . . . ?
C00T C00H C00J N00C -3.46(15) . . . . ?
C00T C00H C00Z C016 172.7(2) . . . . ?
C00T C00P C019 C00W 1.2(2) . . . . ?
C00T C00Y C01C C00W 0.9(2) . . . . ?
C00U C00R C00S N00B -177.29(13) . . . . ?
C00U C00R C00S C00N -0.9(2) . . . . ?
C00U C018 C01B C00N -0.4(3) . . . . ?
C00V C00E C00L O003 4.1(2) . . . . ?
C00V C00E C00L C00D -174.44(16) . . . . ?
C00V C00E C01D C01L -1.0(2) . . . . ?
C00Z C00H C00J O004 0.12(15) . . . . ?
C00Z C00H C00J N00C 172.40(11) . . . . ?
C00Z C00H C00T C00P -170.9(2) . . . . ?
C00Z C00H C00T C00Y 8.4(3) . . . . ?
C010 C00X C01F C00O -0.1(2) . . . . ?
C011 C01E C01J C012 0.5(2) . . . . ?
C012 C00Q C01A C011 0.8(2) . . . . ?
C013 C00M C01G C01I -0.7(2) . . . . ?
C015 C014 C01L C01D 0.3(2) . . . . ?
C016 O004 C00J N00C -171.32(13) . . . . ?
C016 O004 C00J C00H -0.50(14) . . . . ?
C016 C012 C01J C01E -176.60(13) . . . . ?
C019 C00P C00T C00H 178.89(12) . . . . ?
C019 C00P C00T C00Y -0.5(2) . . . . ?
C019 C00W C01C C00Y -0.2(2) . . . . ?
C01A C00Q C012 C016 175.95(13) . . . . ?
C01A C00Q C012 C01J -2.6(2) . . . . ?
C01A C011 C01E C01J -2.3(2) . . . . ?
C01B C00N C00S N00B 176.57(14) . . . . ?
C01B C00N C00S C00R 0.9(2) . . . . ?
C01C C00W C019 C00P -0.9(2) . . . . ?
C01D C00E C00L O003 -175.88(13) . . . . ?
C01D C00E C00L C00D 5.6(2) . . . . ?
C01D C00E C00V C015 1.4(2) . . . . ?
C01E C011 C01A C00Q 1.7(2) . . . . ?
C01F C00X C010 C00K -0.6(2) . . . . ?
C01G C00M C013 C01H 0.6(2) . . . . ?
C01H C017 C01I C01G 0.9(2) . . . . ?
C01I C017 C01H C013 -1.0(2) . . . . ?
C01J C012 C016 O004 170.37(12) . . . . ?
C01J C012 C016 C00Z -5.8(2) . . . . ?
C01K C00X C010 C00K -179.88(14) . . . . ?
C01K C00X C01F C00O 179.22(15) . . . . ?
C01L C014 C015 C00V 0.0(2) . . . . ?
C01M O008 C014 C015 -174.59(14) . . . . ?
C01M O008 C014 C01L 5.2(2) . . . . ?
C01N C017 C01H C013 177.41(14) . . . . ?
C01N C017 C01I C01G -177.60(14) . . . . ?
C01O O00A C011 C01A 6.0(2) . . . . ?
C01O O00A C011 C01E -173.82(15) . . . . ?
